data_1568234
loop_
_publ_author_name
'Shen, Shen'
'Baryshnikov, Glib V.'
'Xie, Qishan'
'Wu, Bin'
'Lv, Meng'
'Sun, Hao'
'Li, Zhongyu'
'&#xc5;gren, Hans'
'Chen, Jinquan'
'Zhu, Liangliang'

_publ_section_title
;
 Making multi-twisted luminophores produce persistent room-temperature
 phosphorescence.
;
_journal_issue 4
_journal_name_full 'Chemical science'
_journal_page_first 970
_journal_page_last 978
_journal_paper_doi 10.1039/d2sc05741g
_journal_volume 14
_journal_year 2023
_chemical_formula_sum 'C42 H36 F2 O8 S4'
_chemical_formula_weight 834.95
_space_group_crystal_system triclinic
_space_group_IT_number 2
_space_group_name_Hall '-P 1'
_space_group_name_H-M_alt 'P -1'
_atom_sites_solution_hydrogens geom
_audit_block_doi 10.5517/ccdc.csd.cc2c2bxq
_audit_creation_method SHELXL-2016/6
_audit_update_record
;
2022-06-05 deposited with the CCDC.	2023-01-05 downloaded from the CCDC.
;
_cell_angle_alpha 79.178(4)
_cell_angle_beta 84.757(4)
_cell_angle_gamma 89.326(4)
_cell_formula_units_Z 1
_cell_length_a 5.6192(5)
_cell_length_b 8.2941(8)
_cell_length_c 21.138(2)
_cell_measurement_reflns_used 9950
_cell_measurement_temperature 173(2)
_cell_measurement_theta_max 57.04
_cell_measurement_theta_min 3.72
_cell_volume 963.58(16)
_computing_cell_refinement 'Bruker SAINT'
_computing_data_collection 'Bruker APEX2'
_computing_data_reduction 'Bruker SAINT'
_computing_molecular_graphics 'Bruker SHELXTL'
_computing_publication_material 'Bruker SHELXTL'
_computing_structure_refinement 'SHELXL-2016/6 (Sheldrick, 2016)'
_computing_structure_solution 'SHELXT 2014/5 (Sheldrick, 2014)'
_diffrn_ambient_temperature 173(2)
_diffrn_measured_fraction_theta_full 1.000
_diffrn_measured_fraction_theta_max 1.000
_diffrn_measurement_device_type 'Bruker APEX-II CCD'
_diffrn_measurement_method '\f and \w scans'
_diffrn_radiation_type GaK\a
_diffrn_radiation_wavelength 1.34138
_diffrn_reflns_av_R_equivalents 0.0747
_diffrn_reflns_av_unetI/netI 0.0422
_diffrn_reflns_Laue_measured_fraction_full 1.000
_diffrn_reflns_Laue_measured_fraction_max 1.000
_diffrn_reflns_limit_h_max 6
_diffrn_reflns_limit_h_min -6
_diffrn_reflns_limit_k_max 10
_diffrn_reflns_limit_k_min -10
_diffrn_reflns_limit_l_max 26
_diffrn_reflns_limit_l_min -26
_diffrn_reflns_number 26156
_diffrn_reflns_point_group_measured_fraction_full 1.000
_diffrn_reflns_point_group_measured_fraction_max 1.000
_diffrn_reflns_theta_full 53.594
_diffrn_reflns_theta_max 56.498
_diffrn_reflns_theta_min 3.720
_exptl_absorpt_coefficient_mu 1.845
_exptl_absorpt_correction_T_max 0.816
_exptl_absorpt_correction_T_min 0.605
_exptl_absorpt_correction_type multi-scan
_exptl_absorpt_process_details sadabs
_exptl_crystal_colour colourless
_exptl_crystal_density_diffrn 1.439
_exptl_crystal_description sheet
_exptl_crystal_F_000 434
_exptl_crystal_size_max 0.320
_exptl_crystal_size_mid 0.250
_exptl_crystal_size_min 0.040
_refine_diff_density_max 0.579
_refine_diff_density_min -0.398
_refine_diff_density_rms 0.063
_refine_ls_extinction_method none
_refine_ls_goodness_of_fit_ref 1.055
_refine_ls_hydrogen_treatment constr
_refine_ls_matrix_type full
_refine_ls_number_parameters 255
_refine_ls_number_reflns 3878
_refine_ls_number_restraints 0
_refine_ls_restrained_S_all 1.055
_refine_ls_R_factor_all 0.0608
_refine_ls_R_factor_gt 0.0479
_refine_ls_shift/su_max 0.001
_refine_ls_shift/su_mean 0.000
_refine_ls_structure_factor_coef Fsqd
_refine_ls_weighting_details 'w=1/[\s^2^(Fo^2^)+(0.0407P)^2^+1.0555P] where P=(Fo^2^+2Fc^2^)/3'
_refine_ls_weighting_scheme calc
_refine_ls_wR_factor_gt 0.1099
_refine_ls_wR_factor_ref 0.1183
_reflns_Friedel_coverage 0.000
_reflns_number_gt 3187
_reflns_number_total 3878
_reflns_threshold_expression 'I > 2\s(I)'
_cod_data_source_file d2sc05741g8.cif
_cod_data_source_block ga_210702b_a
_cod_depositor_comments 'Adding full bibliography for 1568224--1568235.cif.'
_cod_original_cell_volume 963.57(16)
_cod_database_code 1568234
_shelx_shelxl_version_number 2016/6
_shelx_space_group_comment
; 
The symmetry employed for this shelxl refinement is uniquely defined 
by the following loop, which should always be used as a source of 
symmetry information in preference to the above space-group names. 
They are only intended as comments. 
;
_shelx_estimated_absorpt_t_min 0.590
_shelx_estimated_absorpt_t_max 0.930

loop_
_space_group_symop_operation_xyz
'x, y, z'
'-x, -y, -z'

loop_
_atom_site_label
_atom_site_type_symbol
_atom_site_fract_x
_atom_site_fract_y
_atom_site_fract_z
_atom_site_U_iso_or_equiv
_atom_site_adp_type
_atom_site_occupancy
_atom_site_site_symmetry_order
_atom_site_calc_flag
_atom_site_refinement_flags_posn
_atom_site_refinement_flags_adp
_atom_site_refinement_flags_occupancy
_atom_site_disorder_assembly
_atom_site_disorder_group
S1 S 0.64395(11) 0.69565(7) 0.51843(3) 0.02967(17) Uani 1 1 d . . . . .
S2 S 0.89018(11) 1.27683(7) 0.58361(3) 0.03012(17) Uani 1 1 d . . . . .
F1 F 0.5998(2) 0.98866(16) 0.58201(7) 0.0305(3) Uani 1 1 d . . . . .
O1 O 0.1454(3) 0.3840(2) 0.81237(9) 0.0438(5) Uani 1 1 d . . . . .
O2 O 0.4840(4) 0.4690(3) 0.84521(9) 0.0443(5) Uani 1 1 d . . . . .
O3 O 0.6771(4) 0.8389(2) 0.88288(9) 0.0434(5) Uani 1 1 d . . . . .
O4 O 1.0225(4) 0.7211(3) 0.85552(11) 0.0557(6) Uani 1 1 d . . . . .
C1 C 0.8441(4) 0.8622(3) 0.50978(11) 0.0245(5) Uani 1 1 d . . . . .
C2 C 0.8018(4) 0.9922(3) 0.54215(11) 0.0246(5) Uani 1 1 d . . . . .
C3 C 0.9528(4) 1.1273(3) 0.53508(11) 0.0256(5) Uani 1 1 d . . . . .
C4 C 0.5683(4) 0.6402(3) 0.60275(11) 0.0258(5) Uani 1 1 d . . . . .
C5 C 0.7178(4) 0.6597(3) 0.64994(12) 0.0301(5) Uani 1 1 d . . . . .
H5 H 0.868323 0.712842 0.637733 0.036 Uiso 1 1 calc R U . . .
C6 C 0.6469(4) 0.6019(3) 0.71435(12) 0.0307(5) Uani 1 1 d . . . . .
H6 H 0.748789 0.616174 0.746371 0.037 Uiso 1 1 calc R U . . .
C7 C 0.4266(4) 0.5224(3) 0.73295(12) 0.0288(5) Uani 1 1 d . . . . .
C8 C 0.2797(4) 0.5018(3) 0.68567(12) 0.0301(5) Uani 1 1 d . . . . .
H8 H 0.130332 0.447087 0.697887 0.036 Uiso 1 1 calc R U . . .
C9 C 0.3485(4) 0.5602(3) 0.62090(12) 0.0291(5) Uani 1 1 d . . . . .
H9 H 0.246517 0.545931 0.588904 0.035 Uiso 1 1 calc R U . . .
C10 C 0.3601(5) 0.4582(3) 0.80274(13) 0.0338(6) Uani 1 1 d . . . . .
C11 C 0.0545(6) 0.3220(4) 0.87867(14) 0.0495(8) Uani 1 1 d . . . . .
H11A H -0.122292 0.318284 0.881838 0.059 Uiso 1 1 calc R U . . .
H11B H 0.102806 0.396887 0.906632 0.059 Uiso 1 1 calc R U . . .
C12 C 0.1487(7) 0.1535(4) 0.90168(15) 0.0545(8) Uani 1 1 d . . . . .
H12A H 0.115268 0.082255 0.871408 0.082 Uiso 1 1 calc R U . . .
H12B H 0.070725 0.108430 0.944655 0.082 Uiso 1 1 calc R U . . .
H12C H 0.321617 0.159592 0.904028 0.082 Uiso 1 1 calc R U . . .
C13 C 0.8894(4) 1.1462(3) 0.66045(12) 0.0283(5) Uani 1 1 d . . . . .
C14 C 1.0783(5) 1.0407(3) 0.67586(13) 0.0361(6) Uani 1 1 d . . . . .
H14 H 1.213702 1.040135 0.645480 0.043 Uiso 1 1 calc R U . . .
C15 C 1.0695(5) 0.9369(3) 0.73511(13) 0.0377(6) Uani 1 1 d . . . . .
H15 H 1.196857 0.862773 0.744942 0.045 Uiso 1 1 calc R U . . .
C16 C 0.8750(5) 0.9399(3) 0.78074(12) 0.0338(6) Uani 1 1 d . . . . .
C17 C 0.6891(5) 1.0488(3) 0.76572(13) 0.0369(6) Uani 1 1 d . . . . .
H17 H 0.556948 1.052766 0.796806 0.044 Uiso 1 1 calc R U . . .
C18 C 0.6954(5) 1.1508(3) 0.70604(12) 0.0330(6) Uani 1 1 d . . . . .
H18 H 0.567372 1.224261 0.696009 0.040 Uiso 1 1 calc R U . . .
C19 C 0.8705(5) 0.8214(3) 0.84259(13) 0.0391(6) Uani 1 1 d . . . . .
C20 C 0.6524(6) 0.7200(4) 0.94272(14) 0.0505(8) Uani 1 1 d . . . . .
H20A H 0.784862 0.732655 0.969267 0.061 Uiso 1 1 calc R U . . .
H20B H 0.657011 0.607227 0.933523 0.061 Uiso 1 1 calc R U . . .
C21 C 0.4191(7) 0.7496(5) 0.97791(16) 0.0618(9) Uani 1 1 d . . . . .
H21A H 0.412222 0.863756 0.984152 0.093 Uiso 1 1 calc R U . . .
H21B H 0.402602 0.675775 1.020114 0.093 Uiso 1 1 calc R U . . .
H21C H 0.288772 0.728769 0.952643 0.093 Uiso 1 1 calc R U . . .

loop_
_atom_site_aniso_label
_atom_site_aniso_U_11
_atom_site_aniso_U_22
_atom_site_aniso_U_33
_atom_site_aniso_U_23
_atom_site_aniso_U_13
_atom_site_aniso_U_12
S1 0.0324(3) 0.0263(3) 0.0301(3) -0.0075(2) 0.0048(2) -0.0110(2)
S2 0.0365(3) 0.0224(3) 0.0313(3) -0.0092(2) 0.0070(2) -0.0034(2)
F1 0.0251(7) 0.0283(7) 0.0363(8) -0.0084(6) 0.0126(6) -0.0041(5)
O1 0.0396(11) 0.0539(12) 0.0323(10) 0.0010(9) 0.0080(8) -0.0103(9)
O2 0.0450(11) 0.0546(12) 0.0316(10) -0.0054(9) -0.0007(9) -0.0033(9)
O3 0.0534(12) 0.0395(11) 0.0335(10) -0.0010(8) 0.0043(9) -0.0013(9)
O4 0.0598(14) 0.0528(13) 0.0496(13) 0.0015(10) -0.0033(10) 0.0160(11)
C1 0.0247(11) 0.0204(11) 0.0270(12) -0.0029(9) 0.0026(9) -0.0033(9)
C2 0.0205(11) 0.0260(12) 0.0257(12) -0.0046(9) 0.0061(8) -0.0013(9)
C3 0.0269(12) 0.0227(11) 0.0265(12) -0.0058(9) 0.0034(9) 0.0000(9)
C4 0.0268(12) 0.0185(11) 0.0307(12) -0.0047(9) 0.0050(9) -0.0030(9)
C5 0.0250(12) 0.0274(12) 0.0371(14) -0.0062(10) 0.0023(10) -0.0061(10)
C6 0.0305(13) 0.0287(13) 0.0337(13) -0.0078(10) -0.0028(10) -0.0027(10)
C7 0.0292(12) 0.0248(12) 0.0317(13) -0.0071(10) 0.0037(10) 0.0000(10)
C8 0.0252(12) 0.0281(12) 0.0357(14) -0.0059(10) 0.0042(10) -0.0045(10)
C9 0.0257(12) 0.0284(12) 0.0337(13) -0.0091(10) 0.0021(10) -0.0065(10)
C10 0.0353(14) 0.0290(13) 0.0358(14) -0.0063(11) 0.0037(11) 0.0027(11)
C11 0.0469(17) 0.061(2) 0.0320(15) 0.0073(13) 0.0111(12) -0.0024(14)
C12 0.074(2) 0.0445(17) 0.0422(17) -0.0041(14) 0.0037(15) -0.0142(16)
C13 0.0273(12) 0.0295(12) 0.0294(12) -0.0114(10) 0.0039(9) -0.0061(10)
C14 0.0267(13) 0.0436(15) 0.0386(15) -0.0131(12) 0.0045(10) 0.0005(11)
C15 0.0319(13) 0.0414(15) 0.0401(15) -0.0099(12) -0.0009(11) 0.0040(11)
C16 0.0375(14) 0.0316(13) 0.0339(14) -0.0105(11) -0.0013(11) -0.0034(11)
C17 0.0371(14) 0.0380(15) 0.0343(14) -0.0091(11) 0.0087(11) 0.0010(11)
C18 0.0321(13) 0.0324(13) 0.0334(14) -0.0078(11) 0.0060(10) 0.0041(10)
C19 0.0440(16) 0.0366(15) 0.0383(15) -0.0112(12) -0.0021(12) -0.0042(12)
C20 0.072(2) 0.0407(16) 0.0347(16) 0.0015(12) 0.0005(14) -0.0036(15)
C21 0.068(2) 0.065(2) 0.0438(18) 0.0048(16) 0.0085(16) -0.0105(18)

loop_
_atom_type_symbol
_atom_type_description
_atom_type_scat_dispersion_real
_atom_type_scat_dispersion_imag
_atom_type_scat_source
C C 0.0137 0.0067 'International Tables Vol C Tables 4.2.6.8 and 6.1.1.4'
H H 0.0000 0.0000 'International Tables Vol C Tables 4.2.6.8 and 6.1.1.4'
F F 0.0583 0.0400 'International Tables Vol C Tables 4.2.6.8 and 6.1.1.4'
O O 0.0389 0.0241 'International Tables Vol C Tables 4.2.6.8 and 6.1.1.4'
S S 0.2925 0.4295 'International Tables Vol C Tables 4.2.6.8 and 6.1.1.4'

loop_
_geom_angle_atom_site_label_1
_geom_angle_atom_site_label_2
_geom_angle_atom_site_label_3
_geom_angle
_geom_angle_site_symmetry_1
_geom_angle_site_symmetry_3
_geom_angle_publ_flag
C1 S1 C4 104.58(11) . . ?
C3 S2 C13 98.15(11) . . ?
C10 O1 C11 117.1(2) . . ?
C19 O3 C20 115.5(2) . . ?
C2 C1 C3 117.4(2) . 2_776 ?
C2 C1 S1 122.67(17) . . ?
C3 C1 S1 119.75(17) 2_776 . ?
F1 C2 C1 117.97(19) . . ?
F1 C2 C3 117.96(19) . . ?
C1 C2 C3 124.1(2) . . ?
C2 C3 C1 118.5(2) . 2_776 ?
C2 C3 S2 119.56(17) . . ?
C1 C3 S2 121.97(17) 2_776 . ?
C5 C4 C9 119.8(2) . . ?
C5 C4 S1 124.78(17) . . ?
C9 C4 S1 115.25(18) . . ?
C6 C5 C4 119.9(2) . . ?
C6 C5 H5 120.0 . . ?
C4 C5 H5 120.0 . . ?
C5 C6 C7 120.6(2) . . ?
C5 C6 H6 119.7 . . ?
C7 C6 H6 119.7 . . ?
C8 C7 C6 119.1(2) . . ?
C8 C7 C10 122.0(2) . . ?
C6 C7 C10 118.8(2) . . ?
C9 C8 C7 120.7(2) . . ?
C9 C8 H8 119.6 . . ?
C7 C8 H8 119.6 . . ?
C8 C9 C4 119.8(2) . . ?
C8 C9 H9 120.1 . . ?
C4 C9 H9 120.1 . . ?
O2 C10 O1 124.1(2) . . ?
O2 C10 C7 124.4(2) . . ?
O1 C10 C7 111.4(2) . . ?
O1 C11 C12 110.7(2) . . ?
O1 C11 H11A 109.5 . . ?
C12 C11 H11A 109.5 . . ?
O1 C11 H11B 109.5 . . ?
C12 C11 H11B 109.5 . . ?
H11A C11 H11B 108.1 . . ?
C11 C12 H12A 109.5 . . ?
C11 C12 H12B 109.5 . . ?
H12A C12 H12B 109.5 . . ?
C11 C12 H12C 109.5 . . ?
H12A C12 H12C 109.5 . . ?
H12B C12 H12C 109.5 . . ?
C14 C13 C18 119.7(2) . . ?
C14 C13 S2 121.35(18) . . ?
C18 C13 S2 118.9(2) . . ?
C15 C14 C13 120.1(2) . . ?
C15 C14 H14 120.0 . . ?
C13 C14 H14 120.0 . . ?
C14 C15 C16 120.5(3) . . ?
C14 C15 H15 119.8 . . ?
C16 C15 H15 119.8 . . ?
C17 C16 C15 119.3(2) . . ?
C17 C16 C19 122.6(2) . . ?
C15 C16 C19 118.1(2) . . ?
C18 C17 C16 120.5(2) . . ?
C18 C17 H17 119.8 . . ?
C16 C17 H17 119.8 . . ?
C17 C18 C13 120.0(2) . . ?
C17 C18 H18 120.0 . . ?
C13 C18 H18 120.0 . . ?
O4 C19 O3 123.6(3) . . ?
O4 C19 C16 124.0(3) . . ?
O3 C19 C16 112.4(2) . . ?
O3 C20 C21 107.7(3) . . ?
O3 C20 H20A 110.2 . . ?
C21 C20 H20A 110.2 . . ?
O3 C20 H20B 110.2 . . ?
C21 C20 H20B 110.2 . . ?
H20A C20 H20B 108.5 . . ?
C20 C21 H21A 109.5 . . ?
C20 C21 H21B 109.5 . . ?
H21A C21 H21B 109.5 . . ?
C20 C21 H21C 109.5 . . ?
H21A C21 H21C 109.5 . . ?
H21B C21 H21C 109.5 . . ?

loop_
_geom_bond_atom_site_label_1
_geom_bond_atom_site_label_2
_geom_bond_distance
_geom_bond_site_symmetry_2
_geom_bond_publ_flag
S1 C1 1.764(2) . ?
S1 C4 1.768(2) . ?
S2 C3 1.765(2) . ?
S2 C13 1.775(3) . ?
F1 C2 1.347(2) . ?
O1 C10 1.342(3) . ?
O1 C11 1.447(3) . ?
O2 C10 1.202(3) . ?
O3 C19 1.342(3) . ?
O3 C20 1.447(3) . ?
O4 C19 1.199(3) . ?
C1 C2 1.389(3) . ?
C1 C3 1.408(3) 2_776 ?
C2 C3 1.391(3) . ?
C4 C5 1.394(3) . ?
C4 C9 1.396(3) . ?
C5 C6 1.379(3) . ?
C5 H5 0.9500 . ?
C6 C7 1.398(3) . ?
C6 H6 0.9500 . ?
C7 C8 1.388(4) . ?
C7 C10 1.486(3) . ?
C8 C9 1.385(3) . ?
C8 H8 0.9500 . ?
C9 H9 0.9500 . ?
C11 C12 1.498(4) . ?
C11 H11A 0.9900 . ?
C11 H11B 0.9900 . ?
C12 H12A 0.9800 . ?
C12 H12B 0.9800 . ?
C12 H12C 0.9800 . ?
C13 C14 1.390(4) . ?
C13 C18 1.393(3) . ?
C14 C15 1.377(4) . ?
C14 H14 0.9500 . ?
C15 C16 1.393(4) . ?
C15 H15 0.9500 . ?
C16 C17 1.392(4) . ?
C16 C19 1.479(4) . ?
C17 C18 1.379(4) . ?
C17 H17 0.9500 . ?
C18 H18 0.9500 . ?
C20 C21 1.489(5) . ?
C20 H20A 0.9900 . ?
C20 H20B 0.9900 . ?
C21 H21A 0.9800 . ?
C21 H21B 0.9800 . ?
C21 H21C 0.9800 . ?

loop_
_geom_torsion_atom_site_label_1
_geom_torsion_atom_site_label_2
_geom_torsion_atom_site_label_3
_geom_torsion_atom_site_label_4
_geom_torsion
_geom_torsion_site_symmetry_1
_geom_torsion_site_symmetry_2
_geom_torsion_site_symmetry_3
_geom_torsion_site_symmetry_4
_geom_torsion_publ_flag
C4 S1 C1 C2 -46.0(2) . . . . ?
C4 S1 C1 C3 138.92(19) . . . 2_776 ?
C3 C1 C2 F1 175.7(2) 2_776 . . . ?
S1 C1 C2 F1 0.5(3) . . . . ?
C3 C1 C2 C3 -3.1(4) 2_776 . . . ?
S1 C1 C2 C3 -178.26(19) . . . . ?
F1 C2 C3 C1 -175.7(2) . . . 2_776 ?
C1 C2 C3 C1 3.1(4) . . . 2_776 ?
F1 C2 C3 S2 6.0(3) . . . . ?
C1 C2 C3 S2 -175.22(19) . . . . ?
C13 S2 C3 C2 57.4(2) . . . . ?
C13 S2 C3 C1 -120.9(2) . . . 2_776 ?
C1 S1 C4 C5 -29.8(2) . . . . ?
C1 S1 C4 C9 155.24(18) . . . . ?
C9 C4 C5 C6 -0.8(4) . . . . ?
S1 C4 C5 C6 -175.57(18) . . . . ?
C4 C5 C6 C7 0.5(4) . . . . ?
C5 C6 C7 C8 0.2(4) . . . . ?
C5 C6 C7 C10 178.4(2) . . . . ?
C6 C7 C8 C9 -0.5(4) . . . . ?
C10 C7 C8 C9 -178.7(2) . . . . ?
C7 C8 C9 C4 0.2(4) . . . . ?
C5 C4 C9 C8 0.4(4) . . . . ?
S1 C4 C9 C8 175.69(18) . . . . ?
C11 O1 C10 O2 3.6(4) . . . . ?
C11 O1 C10 C7 -177.4(2) . . . . ?
C8 C7 C10 O2 177.9(2) . . . . ?
C6 C7 C10 O2 -0.3(4) . . . . ?
C8 C7 C10 O1 -1.1(3) . . . . ?
C6 C7 C10 O1 -179.3(2) . . . . ?
C10 O1 C11 C12 -85.2(3) . . . . ?
C3 S2 C13 C14 51.5(2) . . . . ?
C3 S2 C13 C18 -128.8(2) . . . . ?
C18 C13 C14 C15 2.4(4) . . . . ?
S2 C13 C14 C15 -177.9(2) . . . . ?
C13 C14 C15 C16 -1.8(4) . . . . ?
C14 C15 C16 C17 0.2(4) . . . . ?
C14 C15 C16 C19 177.7(2) . . . . ?
C15 C16 C17 C18 1.0(4) . . . . ?
C19 C16 C17 C18 -176.5(2) . . . . ?
C16 C17 C18 C13 -0.4(4) . . . . ?
C14 C13 C18 C17 -1.2(4) . . . . ?
S2 C13 C18 C17 179.1(2) . . . . ?
C20 O3 C19 O4 -4.1(4) . . . . ?
C20 O3 C19 C16 176.1(2) . . . . ?
C17 C16 C19 O4 176.3(3) . . . . ?
C15 C16 C19 O4 -1.2(4) . . . . ?
C17 C16 C19 O3 -3.9(4) . . . . ?
C15 C16 C19 O3 178.7(2) . . . . ?
C19 O3 C20 C21 -175.0(3) . . . . ?
